data_1548201
loop_
_publ_author_name
'Kai Wu'
'Kang Li'
'Ya-Jun Hou'
'Mei Pan'
'Lu-Yin Zhang'
'Ling Chen'
'Cheng-Yong Su'

_publ_section_title
;
 Homochiral D4-symmetric metal-organic cages from stereogenic Ru(II)
 metalloligands for effective enantioseparation of atropisomeric molecules
;
_journal_name_full 'Nature Communications'
_journal_page_first 10487
_journal_paper_doi 10.1038/ncomms10487
_journal_volume 7
_journal_year 2016
_chemical_formula_sum 'C512 H320 N120 O8 Pd6 Ru8'
_chemical_formula_weight 9727.82
_space_group_crystal_system tetragonal
_space_group_IT_number 97
_space_group_name_Hall 'I 4 2'
_space_group_name_H-M_alt 'I 4 2 2'
_symmetry_space_group_name_Hall 'I 4 2'
_symmetry_space_group_name_H-M 'I 4 2 2'
_atom_sites_solution_hydrogens geom
_cell_angle_alpha 90
_cell_angle_beta 90
_cell_angle_gamma 90
_cell_formula_units_Z 2
_cell_length_a 32.5722(6)
_cell_length_b 32.5722(6)
_cell_length_c 38.7258(9)
_cell_measurement_reflns_used 12299
_cell_measurement_temperature 150(2)
_cell_measurement_theta_max 61.9000
_cell_measurement_theta_min 4.2290
_cell_volume 41086.1(14)
_computing_cell_refinement 'CrysAlisPro 1.171.38.30e (Agilent, 2015)'
_computing_data_collection 'CrysAlisPro 1.171.38.30e (Agilent, 2015)'
_computing_data_reduction 'CrysAlisPro 1.171.38.30e (Agilent, 2015)'
_computing_structure_refinement 'SHELXL-2014/7 (Sheldrick, 2014)'
_diffrn_ambient_temperature 150(2)
_diffrn_detector 'CCD plate'
_diffrn_detector_area_resol_mean 10.6525
_diffrn_detector_type Atlas
_diffrn_measured_fraction_theta_full 0.986
_diffrn_measured_fraction_theta_max 0.986
_diffrn_measurement_device 'four-circle diffractometer'
_diffrn_measurement_device_type 'SuperNova, Dual, Cu at zero, Atlas'
_diffrn_measurement_method '\w scans'
_diffrn_radiation_monochromator mirror
_diffrn_radiation_probe x-ray
_diffrn_radiation_type CuK\a
_diffrn_radiation_wavelength 1.54184
_diffrn_reflns_av_R_equivalents 0.0642
_diffrn_reflns_av_unetI/netI 0.0432
_diffrn_reflns_Laue_measured_fraction_full 0.986
_diffrn_reflns_Laue_measured_fraction_max 0.986
_diffrn_reflns_limit_h_max 35
_diffrn_reflns_limit_h_min -28
_diffrn_reflns_limit_k_max 36
_diffrn_reflns_limit_k_min -38
_diffrn_reflns_limit_l_max 44
_diffrn_reflns_limit_l_min -43
_diffrn_reflns_number 70133
_diffrn_reflns_point_group_measured_fraction_full 0.986
_diffrn_reflns_point_group_measured_fraction_max 0.986
_diffrn_reflns_theta_full 64.889
_diffrn_reflns_theta_max 64.889
_diffrn_reflns_theta_min 3.241
_diffrn_source 'micro-focus sealed X-ray tube'
_diffrn_source_type 'SuperNova (Cu) X-ray Source'
_exptl_absorpt_coefficient_mu 2.515
_exptl_absorpt_correction_T_max 1.00000
_exptl_absorpt_correction_T_min 0.26681
_exptl_absorpt_correction_type multi-scan
_exptl_absorpt_process_details
;
CrysAlisPro 1.171.38.30e (Agilent, 2015)
Empirical absorption correction using spherical harmonics,
 implemented in SCALE3 ABSPACK scaling algorithm.
;
_exptl_crystal_colour red
_exptl_crystal_density_diffrn 0.786
_exptl_crystal_description block
_exptl_crystal_F_000 9848
_exptl_crystal_size_max 0.2
_exptl_crystal_size_mid 0.2
_exptl_crystal_size_min 0.2
_refine_diff_density_max 0.333
_refine_diff_density_min -0.410
_refine_diff_density_rms 0.087
_refine_ls_abs_structure_details
;
 Refined as an inversion twin.
;
_refine_ls_abs_structure_Flack 0.139(16)
_refine_ls_extinction_coef 0.000092(5)
_refine_ls_extinction_expression Fc^*^=kFc[1+0.001xFc^2^\l^3^/sin(2\q)]^-1/4^
_refine_ls_extinction_method 'SHELXL-2014/7 (Sheldrick 2014'
_refine_ls_goodness_of_fit_ref 1.038
_refine_ls_hydrogen_treatment constr
_refine_ls_matrix_type full
_refine_ls_number_parameters 668
_refine_ls_number_reflns 17111
_refine_ls_number_restraints 252
_refine_ls_restrained_S_all 1.038
_refine_ls_R_factor_all 0.1523
_refine_ls_R_factor_gt 0.0913
_refine_ls_shift/su_max 0.008
_refine_ls_shift/su_mean 0.000
_refine_ls_structure_factor_coef Fsqd
_refine_ls_weighting_details 'w=1/[\s^2^(Fo^2^)+(0.0810P)^2^+122.3501P] where P=(Fo^2^+2Fc^2^)/3'
_refine_ls_weighting_scheme calc
_refine_ls_wR_factor_gt 0.2275
_refine_ls_wR_factor_ref 0.2680
_reflns_Friedel_coverage 0.847
_reflns_Friedel_fraction_full 0.987
_reflns_Friedel_fraction_max 0.987
_reflns_number_gt 7718
_reflns_number_total 17111
_reflns_threshold_expression 'I > 2\s(I)'
_cod_data_source_file CIF6.cif
_cod_data_source_block lamda-cage
_cod_original_cell_volume 41086.1(19)
_cod_database_code 1548201
_shelx_space_group_comment
;
The symmetry employed for this shelxl refinement is uniquely defined
by the following loop, which should always be used as a source of
symmetry information in preference to the above space-group names.
They are only intended as comments.
;
_shelx_estimated_absorpt_t_min 0.633
_shelx_estimated_absorpt_t_max 0.633

loop_
_space_group_symop_operation_xyz
'x, y, z'
'-y, x, z'
'-x, -y, z'
'y, -x, z'
'x, -y, -z'
'-x, y, -z'
'y, x, -z'
'-y, -x, -z'
'x+1/2, y+1/2, z+1/2'
'-y+1/2, x+1/2, z+1/2'
'-x+1/2, -y+1/2, z+1/2'
'y+1/2, -x+1/2, z+1/2'
'x+1/2, -y+1/2, -z+1/2'
'-x+1/2, y+1/2, -z+1/2'
'y+1/2, x+1/2, -z+1/2'
'-y+1/2, -x+1/2, -z+1/2'

loop_
_atom_site_label
_atom_site_type_symbol
_atom_site_fract_x
_atom_site_fract_y
_atom_site_fract_z
_atom_site_U_iso_or_equiv
_atom_site_adp_type
_atom_site_occupancy
_atom_site_site_symmetry_order
_atom_site_calc_flag
_atom_site_refinement_flags_posn
_atom_site_refinement_flags_adp
_atom_site_refinement_flags_occupancy
_atom_site_disorder_assembly
_atom_site_disorder_group
Pd1 Pd 0.5000 0.5000 0.37207(4) 0.1401(5) Uani 1 4 d S T P . .
Pd2 Pd 0.18584(2) 0.18584(2) 0.0000 0.1358(3) Uani 1 2 d S T P . .
Ru1 Ru 0.49906(4) 0.22289(3) 0.16261(2) 0.1360(3) Uani 1 1 d . . . . .
C47 C 0.6356(4) 0.1878(5) 0.0921(4) 0.165(5) Uani 1 1 d . . . . .
C48 C 0.6178(4) 0.1501(4) 0.0953(3) 0.145(4) Uani 1 1 d . U . . .
N13 N 0.6450(3) 0.1245(3) 0.0781(3) 0.160(3) Uani 1 1 d . U . . .
H13 H 0.6439 0.0976 0.0762 0.191 Uiso 1 1 calc R U . . .
C49 C 0.6739(4) 0.1501(5) 0.0646(4) 0.169(4) Uani 1 1 d . U . . .
N14 N 0.6691(3) 0.1872(3) 0.0722(3) 0.161(4) Uani 1 1 d . . . . .
N5 N 0.5246(3) 0.4449(3) 0.3726(2) 0.140(3) Uani 1 1 d . U . . .
C18 C 0.5201(4) 0.4171(4) 0.3451(3) 0.153(4) Uani 1 1 d . U . . .
H18 H 0.5043 0.4260 0.3259 0.184 Uiso 1 1 calc R U . . .
C14 C 0.5364(4) 0.3786(4) 0.3436(3) 0.154(4) Uani 1 1 d . U . . .
C15 C 0.5561(4) 0.3613(5) 0.3741(3) 0.183(4) Uani 1 1 d . U . . .
H15 H 0.5643 0.3335 0.3764 0.220 Uiso 1 1 calc R U . . .
C16 C 0.5615(4) 0.3910(4) 0.3992(4) 0.190(5) Uani 1 1 d . U . . .
H16 H 0.5784 0.3837 0.4182 0.227 Uiso 1 1 calc R U . . .
C17 C 0.5454(4) 0.4293(4) 0.3999(3) 0.180(5) Uani 1 1 d . U . . .
H17 H 0.5488 0.4457 0.4201 0.216 Uiso 1 1 calc R U . . .
C6 C 0.4963(4) 0.2881(3) 0.2143(2) 0.126(3) Uani 1 1 d . . . . .
N2 N 0.4811(2) 0.2778(3) 0.1815(2) 0.134(3) Uani 1 1 d . . . . .
C10 C 0.4545(4) 0.3049(4) 0.1684(3) 0.153(5) Uani 1 1 d . . . . .
H10 H 0.4418 0.2993 0.1468 0.184 Uiso 1 1 calc R U . . .
C9 C 0.4452(4) 0.3404(4) 0.1854(4) 0.167(5) Uani 1 1 d . . . . .
H9 H 0.4263 0.3589 0.1751 0.201 Uiso 1 1 calc R U . . .
C8 C 0.4618(4) 0.3504(4) 0.2162(3) 0.157(5) Uani 1 1 d . . . . .
H8 H 0.4549 0.3754 0.2273 0.189 Uiso 1 1 calc R U . . .
C7 C 0.4881(4) 0.3245(4) 0.2305(3) 0.143(4) Uani 1 1 d . . . . .
C41 C 0.55997(17) 0.17353(19) 0.12708(13) 0.128(4) Uani 1 1 d G . . . .
C40 C 0.5797(2) 0.1390(2) 0.11401(17) 0.161(5) Uani 1 1 d G . . . .
C39 C 0.5629(3) 0.1003(2) 0.1192(2) 0.163(5) Uani 1 1 d G . . . .
H39 H 0.5764 0.0767 0.1102 0.196 Uiso 1 1 calc R U . . .
C38 C 0.5264(3) 0.0960(2) 0.1374(2) 0.186(6) Uani 1 1 d G . . . .
H38 H 0.5149 0.0695 0.1409 0.223 Uiso 1 1 calc R U . . .
C37 C 0.5066(2) 0.1305(3) 0.1504(2) 0.173(5) Uani 1 1 d G . . . .
H37 H 0.4817 0.1276 0.1629 0.207 Uiso 1 1 calc R U . . .
N11 N 0.52344(19) 0.1693(2) 0.14528(16) 0.162(4) Uani 1 1 d G . . . .
C5 C 0.52235(14) 0.25849(16) 0.22888(13) 0.125(4) Uani 1 1 d G . . . .
C4 C 0.53989(19) 0.26218(19) 0.26145(14) 0.136(4) Uani 1 1 d G . . . .
C3 C 0.5642(2) 0.2307(2) 0.27448(16) 0.150(4) Uani 1 1 d G . . . .
H3 H 0.5762 0.2333 0.2967 0.180 Uiso 1 1 calc R U . . .
C2 C 0.5710(2) 0.1956(2) 0.2549(2) 0.161(5) Uani 1 1 d G U . . .
H2 H 0.5877 0.1741 0.2638 0.193 Uiso 1 1 calc R U . . .
C1 C 0.5535(2) 0.19191(17) 0.2223(2) 0.124(3) Uani 1 1 d G U . . .
H1 H 0.5582 0.1679 0.2090 0.149 Uiso 1 1 calc R U . . .
N1 N 0.52916(18) 0.22335(18) 0.20932(14) 0.136(3) Uani 1 1 d G . . . .
N3 N 0.5464(3) 0.3128(3) 0.3104(2) 0.136(3) Uani 1 1 d . U . . .
N4 N 0.5049(3) 0.3628(3) 0.2868(2) 0.146(3) Uani 1 1 d . U . . .
H4 H 0.4920 0.3862 0.2839 0.175 Uiso 1 1 calc R U . . .
N6 N 0.4457(3) 0.1962(3) 0.1810(2) 0.137(3) Uani 1 1 d . . . . .
N8 N 0.3084(3) 0.1690(3) 0.1400(2) 0.149(3) Uani 1 1 d . . . . .
H8A H 0.2962 0.1565 0.1574 0.178 Uiso 1 1 calc R U . . .
N9 N 0.3200(3) 0.1951(3) 0.0868(2) 0.160(4) Uani 1 1 d . . . . .
C11 C 0.5061(5) 0.3279(3) 0.2635(3) 0.157(4) Uani 1 1 d . . . . .
C12 C 0.5313(3) 0.2993(4) 0.2787(3) 0.139(4) Uani 1 1 d . . . . .
C13 C 0.5279(4) 0.3511(4) 0.3139(3) 0.144(4) Uani 1 1 d . U . . .
C19 C 0.4396(4) 0.1831(4) 0.2126(3) 0.164(5) Uani 1 1 d . . . . .
H19 H 0.4607 0.1865 0.2293 0.197 Uiso 1 1 calc R U . . .
C20 C 0.4036(4) 0.1648(5) 0.2220(3) 0.168(5) Uani 1 1 d . . . . .
H20 H 0.4014 0.1534 0.2445 0.202 Uiso 1 1 calc R U . . .
C21 C 0.3711(4) 0.1621(4) 0.2006(3) 0.157(5) Uani 1 1 d . . . . .
H21 H 0.3464 0.1492 0.2079 0.189 Uiso 1 1 calc R U . . .
C22 C 0.3745(4) 0.1794(4) 0.1657(3) 0.146(4) Uani 1 1 d . . . . .
C23 C 0.4138(3) 0.1960(3) 0.1584(3) 0.119(3) Uani 1 1 d . . . . .
C24 C 0.42206(17) 0.21168(16) 0.12415(13) 0.136(4) Uani 1 1 d G . . . .
C25 C 0.39374(17) 0.2126(2) 0.09731(16) 0.148(4) Uani 1 1 d DG . . . .
C26 C 0.4048(2) 0.2288(3) 0.06545(15) 0.173(5) Uani 1 1 d G . . . .
H26 H 0.3854 0.2294 0.0471 0.208 Uiso 1 1 calc R U . . .
C27 C 0.4441(3) 0.2442(3) 0.06042(16) 0.172(6) Uani 1 1 d G . . . .
H27 H 0.4517 0.2553 0.0386 0.206 Uiso 1 1 calc R U . . .
C28 C 0.4725(2) 0.2433(3) 0.0873(2) 0.157(5) Uani 1 1 d G . . . .
H28 H 0.4994 0.2538 0.0838 0.189 Uiso 1 1 calc R U . . .
N7 N 0.46143(17) 0.2270(2) 0.11912(17) 0.141(3) Uani 1 1 d G . . . .
C29 C 0.3541(3) 0.1952(4) 0.1077(3) 0.144(4) Uani 1 1 d D . . . .
C30 C 0.3455(3) 0.1816(3) 0.1374(3) 0.130(4) Uani 1 1 d . . . . .
C31 C 0.2926(4) 0.1804(4) 0.1083(4) 0.175(5) Uani 1 1 d . . . . .
C32 C 0.2512(4) 0.1702(4) 0.0971(3) 0.166(5) Uani 1 1 d D . . . .
C33 C 0.2224(4) 0.1519(5) 0.1175(3) 0.192(5) Uani 1 1 d D U . . .
H33 H 0.2290 0.1466 0.1410 0.230 Uiso 1 1 calc R U . . .
C34 C 0.1830(4) 0.1404(4) 0.1052(3) 0.200(5) Uani 1 1 d D U . . .
H34 H 0.1644 0.1256 0.1193 0.240 Uiso 1 1 calc R U . . .
C35 C 0.1720(4) 0.1524(4) 0.0696(3) 0.181(5) Uani 1 1 d D U . . .
H35 H 0.1456 0.1457 0.0608 0.217 Uiso 1 1 calc R U . . .
N10 N 0.1989(2) 0.1727(3) 0.0493(2) 0.143(3) Uani 1 1 d D U . . .
C36 C 0.2364(3) 0.1798(4) 0.0632(3) 0.165(5) Uani 1 1 d D U . . .
H36 H 0.2556 0.1929 0.0484 0.198 Uiso 1 1 calc R U . . .
C50 C 0.7059(4) 0.1312(3) 0.0442(3) 0.177(4) Uani 1 1 d D U . . .
C51 C 0.7108(4) 0.0912(4) 0.0359(3) 0.222(6) Uani 1 1 d D U . . .
H51 H 0.6886 0.0735 0.0414 0.266 Uiso 1 1 calc R U . . .
C52 C 0.7451(4) 0.0728(4) 0.0199(4) 0.235(7) Uani 1 1 d D U . . .
H52 H 0.7483 0.0441 0.0167 0.281 Uiso 1 1 calc R U . . .
C53 C 0.7760(4) 0.1044(3) 0.0087(4) 0.208(6) Uani 1 1 d D U . . .
H53 H 0.7988 0.0958 -0.0048 0.250 Uiso 1 1 calc R U . . .
N15 N 0.7725(3) 0.1453(3) 0.0172(2) 0.152(4) Uani 1 1 d D . . . .
C54 C 0.7383(3) 0.1585(3) 0.0343(3) 0.152(5) Uani 1 1 d D . . . .
H54 H 0.7359 0.1868 0.0399 0.182 Uiso 1 1 calc R U . . .
C42 C 0.57452(16) 0.21279(18) 0.12357(12) 0.133(4) Uani 1 1 d G U . . .
C43 C 0.61096(17) 0.2226(2) 0.10681(16) 0.144(4) Uani 1 1 d G U . . .
C44 C 0.6239(2) 0.2632(2) 0.1050(2) 0.163(4) Uani 1 1 d G U . . .
H44 H 0.6488 0.2699 0.0936 0.195 Uiso 1 1 calc R U . . .
C45 C 0.6003(3) 0.2940(2) 0.1200(2) 0.172(5) Uani 1 1 d G U . . .
H45 H 0.6091 0.3218 0.1188 0.207 Uiso 1 1 calc R U . . .
C46 C 0.5639(2) 0.28422(19) 0.13678(19) 0.152(4) Uani 1 1 d G U . . .
H46 H 0.5478 0.3053 0.1470 0.183 Uiso 1 1 calc R U . . .
N12 N 0.55098(17) 0.2436(2) 0.13856(15) 0.134(3) Uani 1 1 d G . . . .
C55 C 0.77038(15) 0.29330(18) 0.23551(13) 0.249(5) Uani 1 1 d DG U . . .
C56 C 0.75981(19) 0.33257(19) 0.24639(16) 0.246(5) Uani 1 1 d DG U . . .
C57 C 0.7369(2) 0.35799(18) 0.2249(2) 0.226(5) Uani 1 1 d G U . . .
H57 H 0.7297 0.3848 0.2324 0.271 Uiso 1 1 calc R U . . .
C58 C 0.7246(2) 0.3441(2) 0.19262(19) 0.217(4) Uani 1 1 d G U . . .
H58 H 0.7089 0.3615 0.1780 0.261 Uiso 1 1 calc R U . . .
C59 C 0.73513(17) 0.3049(2) 0.18174(14) 0.234(4) Uani 1 1 d G U . . .
C60 C 0.75804(15) 0.27945(18) 0.20318(14) 0.204(4) Uani 1 1 d G U . . .
C61 C 0.7686(2) 0.2402(2) 0.19230(18) 0.219(5) Uani 1 1 d G U . . .
H61 H 0.7843 0.2228 0.2070 0.263 Uiso 1 1 calc R U . . .
C62 C 0.7563(3) 0.2263(3) 0.1600(2) 0.249(6) Uani 1 1 d G U . . .
H62 H 0.7635 0.1995 0.1525 0.299 Uiso 1 1 calc R U . . .
C63 C 0.7334(3) 0.2518(3) 0.13853(17) 0.248(5) Uani 1 1 d G U . . .
H63 H 0.7249 0.2423 0.1164 0.298 Uiso 1 1 calc R U . . .
C64 C 0.7228(2) 0.2910(3) 0.14941(15) 0.220(4) Uani 1 1 d G U . . .
H64 H 0.7071 0.3084 0.1348 0.264 Uiso 1 1 calc R U . . .
O1 O 0.7715(3) 0.3511(3) 0.2786(3) 0.240(4) Uani 1 1 d D U . . .
H1A H 0.7619 0.3749 0.2797 0.359 Uiso 1 1 calc R U . . .

loop_
_atom_site_aniso_label
_atom_site_aniso_U_11
_atom_site_aniso_U_22
_atom_site_aniso_U_33
_atom_site_aniso_U_23
_atom_site_aniso_U_13
_atom_site_aniso_U_12
Pd1 0.1430(7) 0.1430(7) 0.1344(10) 0.000 0.000 0.000
Pd2 0.1368(4) 0.1368(4) 0.1338(7) 0.0049(8) -0.0049(8) -0.0354(6)
Ru1 0.1257(5) 0.1574(6) 0.1248(5) -0.0022(5) -0.0001(7) -0.0063(8)
C47 0.138(10) 0.192(12) 0.164(10) -0.014(10) 0.010(8) 0.007(9)
C48 0.143(7) 0.168(9) 0.123(7) 0.001(7) -0.006(6) 0.006(7)
N13 0.167(7) 0.135(7) 0.177(8) -0.005(6) 0.008(6) 0.026(5)
C49 0.125(7) 0.189(9) 0.192(10) 0.019(8) 0.011(6) 0.018(6)
N14 0.167(8) 0.153(8) 0.162(7) -0.013(7) 0.035(7) 0.013(7)
N5 0.126(6) 0.159(7) 0.133(5) -0.008(5) -0.039(5) -0.004(5)
C18 0.150(9) 0.152(9) 0.157(8) 0.005(6) -0.017(7) 0.008(7)
C14 0.167(10) 0.148(9) 0.147(7) -0.026(7) -0.006(7) 0.001(8)
C15 0.167(9) 0.204(8) 0.179(8) -0.046(6) -0.064(7) 0.066(8)
C16 0.186(10) 0.203(8) 0.180(8) -0.042(7) -0.074(8) 0.068(8)
C17 0.192(11) 0.178(7) 0.170(9) -0.026(8) -0.050(9) 0.035(8)
C6 0.111(6) 0.148(7) 0.119(6) 0.003(6) 0.009(7) 0.007(8)
N2 0.116(6) 0.174(8) 0.113(5) 0.016(6) -0.001(5) 0.005(5)
C10 0.139(9) 0.191(11) 0.129(8) 0.001(8) -0.011(7) 0.004(9)
C9 0.165(11) 0.143(10) 0.194(12) -0.013(9) -0.024(10) 0.018(8)
C8 0.186(11) 0.146(9) 0.140(8) -0.033(7) -0.041(8) 0.019(8)
C7 0.162(11) 0.146(8) 0.121(7) -0.002(7) -0.034(7) 0.012(7)
C41 0.105(7) 0.164(9) 0.116(7) -0.004(7) 0.000(6) 0.000(7)
C40 0.119(8) 0.151(10) 0.214(13) 0.019(9) 0.013(9) -0.015(7)
C39 0.160(10) 0.173(11) 0.157(10) -0.033(9) -0.011(9) 0.008(9)
C38 0.176(11) 0.206(13) 0.176(11) -0.017(11) 0.035(10) -0.022(10)
C37 0.166(10) 0.197(10) 0.155(9) -0.002(8) -0.002(9) -0.065(9)
N11 0.148(7) 0.192(9) 0.145(7) 0.016(7) -0.006(6) -0.005(7)
C5 0.115(6) 0.161(9) 0.100(6) 0.004(6) -0.021(5) -0.021(6)
C4 0.130(8) 0.117(8) 0.160(9) -0.007(7) 0.004(7) 0.000(6)
C3 0.148(9) 0.142(9) 0.160(9) 0.015(8) -0.041(8) -0.029(7)
C2 0.155(9) 0.137(9) 0.190(8) 0.000(9) -0.039(8) 0.005(8)
C1 0.109(7) 0.116(7) 0.147(7) 0.013(6) -0.006(6) 0.001(6)
N1 0.132(6) 0.137(7) 0.139(6) 0.005(6) 0.001(5) -0.020(5)
N3 0.130(6) 0.147(6) 0.132(6) -0.022(5) -0.033(5) 0.011(5)
N4 0.135(6) 0.146(6) 0.156(6) 0.009(5) -0.012(6) 0.013(6)
N6 0.141(7) 0.157(7) 0.114(5) 0.001(6) 0.002(5) -0.002(6)
N8 0.136(7) 0.171(8) 0.139(6) 0.009(6) -0.018(6) -0.035(6)
N9 0.163(7) 0.173(8) 0.144(7) 0.024(6) -0.019(6) -0.075(6)
C11 0.179(10) 0.128(7) 0.163(8) -0.011(7) -0.029(10) 0.029(9)
C12 0.114(7) 0.136(8) 0.167(9) 0.011(8) -0.022(7) 0.000(6)
C13 0.134(8) 0.174(8) 0.125(7) -0.018(7) -0.025(6) 0.020(6)
C19 0.197(11) 0.179(11) 0.118(7) -0.023(8) 0.033(8) -0.048(9)
C20 0.183(11) 0.211(13) 0.111(7) 0.033(8) -0.016(8) 0.004(10)
C21 0.152(10) 0.186(11) 0.134(8) 0.039(8) 0.020(8) -0.011(9)
C22 0.136(8) 0.138(8) 0.163(9) 0.009(8) 0.017(8) -0.020(7)
C23 0.124(7) 0.127(7) 0.107(6) 0.013(6) 0.015(6) -0.014(6)
C24 0.125(8) 0.145(9) 0.137(8) -0.009(7) -0.002(7) -0.030(7)
C25 0.146(9) 0.183(11) 0.115(7) 0.020(8) 0.023(7) 0.029(8)
C26 0.158(10) 0.237(14) 0.124(8) 0.007(9) 0.029(8) -0.044(10)
C27 0.145(10) 0.254(15) 0.116(8) 0.034(9) 0.013(7) -0.030(10)
C28 0.138(8) 0.197(11) 0.136(8) 0.031(8) 0.006(7) -0.031(8)
N7 0.126(6) 0.147(7) 0.150(7) 0.006(6) -0.005(6) -0.013(6)
C29 0.164(9) 0.146(9) 0.122(8) 0.020(7) -0.011(7) -0.054(7)
C30 0.120(7) 0.133(8) 0.137(8) 0.027(7) -0.021(6) -0.021(6)
C31 0.129(8) 0.175(10) 0.220(13) 0.034(10) -0.037(9) -0.057(7)
C32 0.161(10) 0.203(12) 0.134(8) 0.029(9) 0.016(8) -0.036(9)
C33 0.176(8) 0.229(13) 0.171(9) 0.075(9) -0.008(7) -0.026(9)
C34 0.186(9) 0.246(12) 0.168(8) 0.078(8) -0.011(8) -0.067(9)
C35 0.157(9) 0.233(13) 0.152(7) 0.040(8) 0.000(6) -0.045(9)
N10 0.122(5) 0.175(7) 0.131(6) 0.013(5) 0.004(5) -0.033(5)
C36 0.152(8) 0.202(12) 0.142(9) 0.021(9) 0.010(7) -0.044(8)
C50 0.200(9) 0.164(8) 0.166(9) 0.004(8) 0.024(7) 0.029(8)
C51 0.231(13) 0.169(8) 0.266(15) 0.016(9) 0.101(11) -0.024(9)
C52 0.321(15) 0.172(11) 0.211(13) -0.013(10) 0.079(12) 0.061(9)
C53 0.252(12) 0.161(9) 0.213(15) -0.020(10) 0.010(12) 0.061(7)
N15 0.182(8) 0.119(6) 0.155(7) -0.004(5) -0.006(6) 0.029(6)
C54 0.138(8) 0.149(9) 0.169(10) 0.018(8) 0.010(8) 0.037(7)
C42 0.112(6) 0.156(8) 0.131(7) 0.000(7) 0.001(6) -0.019(6)
C43 0.128(7) 0.178(8) 0.125(7) 0.022(7) -0.008(6) -0.016(7)
C44 0.089(6) 0.213(8) 0.186(10) 0.022(9) 0.010(7) -0.028(6)
C45 0.173(9) 0.153(9) 0.191(11) -0.054(8) 0.020(8) -0.027(8)
C46 0.154(8) 0.155(9) 0.148(9) 0.002(8) 0.016(7) 0.006(8)
N12 0.128(6) 0.142(7) 0.133(6) 0.001(6) 0.002(5) 0.021(5)
C55 0.227(14) 0.186(7) 0.333(8) 0.001(6) -0.063(9) 0.041(8)
C56 0.217(12) 0.154(8) 0.369(9) 0.010(6) -0.089(8) -0.003(8)
C57 0.170(11) 0.144(8) 0.365(8) 0.024(7) -0.045(8) -0.026(7)
C58 0.144(10) 0.189(7) 0.319(8) 0.056(7) -0.012(8) 0.002(7)
C59 0.160(10) 0.213(7) 0.329(8) 0.013(6) -0.047(8) 0.027(7)
C60 0.141(9) 0.171(6) 0.300(8) 0.037(5) -0.020(7) -0.008(6)
C61 0.164(11) 0.187(7) 0.307(8) 0.015(7) -0.016(9) -0.002(7)
C62 0.183(12) 0.238(9) 0.327(10) -0.013(7) -0.027(10) 0.023(8)
C63 0.182(12) 0.255(9) 0.307(10) 0.003(7) -0.019(9) 0.000(10)
C64 0.136(9) 0.208(8) 0.316(8) 0.055(7) -0.021(8) -0.028(8)
O1 0.184(8) 0.178(7) 0.358(8) -0.006(7) -0.036(8) -0.016(7)

loop_
_atom_type_symbol
_atom_type_description
_atom_type_scat_dispersion_real
_atom_type_scat_dispersion_imag
_atom_type_scat_source
C C 0.0181 0.0091 'International Tables Vol C Tables 4.2.6.8 and 6.1.1.4'
H H 0.0000 0.0000 'International Tables Vol C Tables 4.2.6.8 and 6.1.1.4'
N N 0.0311 0.0180 'International Tables Vol C Tables 4.2.6.8 and 6.1.1.4'
Ru Ru 0.0552 3.2960 'International Tables Vol C Tables 4.2.6.8 and 6.1.1.4'
Pd Pd 0.1215 3.9337 'International Tables Vol C Tables 4.2.6.8 and 6.1.1.4'
O O 0.0492 0.0322 'International Tables Vol C Tables 4.2.6.8 and 6.1.1.4'

loop_
_geom_angle_atom_site_label_1
_geom_angle_atom_site_label_2
_geom_angle_atom_site_label_3
_geom_angle
_geom_angle_site_symmetry_1
_geom_angle_site_symmetry_3
N5 Pd1 N5 89.997(7) . 4_565
N5 Pd1 N5 89.993(7) . 2_655
N5 Pd1 N5 178.9(5) 4_565 2_655
N5 Pd1 N5 178.9(5) . 3_665
N5 Pd1 N5 89.995(6) 4_565 3_665
N5 Pd1 N5 89.995(6) 2_655 3_665
N10 Pd2 N10 180.0(6) 7 .
N10 Pd2 N15 91.8(3) 7 4_565
N10 Pd2 N15 88.1(3) . 4_565
N10 Pd2 N15 88.2(3) 7 6_655
N10 Pd2 N15 91.9(3) . 6_655
N15 Pd2 N15 178.5(5) 4_565 6_655
N2 Ru1 N11 173.7(3) . .
N2 Ru1 N12 96.5(3) . .
N11 Ru1 N12 79.0(3) . .
N2 Ru1 N1 79.2(3) . .
N11 Ru1 N1 96.3(2) . .
N12 Ru1 N1 90.2(2) . .
N2 Ru1 N6 90.2(4) . .
N11 Ru1 N6 94.6(3) . .
N12 Ru1 N6 171.8(3) . .
N1 Ru1 N6 95.7(3) . .
N2 Ru1 N7 93.7(3) . .
N11 Ru1 N7 91.1(3) . .
N12 Ru1 N7 95.6(2) . .
N1 Ru1 N7 171.4(2) . .
N6 Ru1 N7 79.2(3) . .
N14 C47 C48 112.8(13) . .
N14 C47 C43 131.8(13) . .
C48 C47 C43 114.7(11) . .
C47 C48 N13 102.9(11) . .
C47 C48 C40 128.3(12) . .
N13 C48 C40 128.7(11) . .
C49 N13 C48 105.0(11) . .
C49 N13 H13 127.5 . .
C48 N13 H13 127.5 . .
N14 C49 N13 114.5(12) . .
N14 C49 C50 129.0(13) . .
N13 C49 C50 116.5(13) . .
C49 N14 C47 104.6(12) . .
C17 N5 C18 113.8(10) . .
C17 N5 Pd1 123.5(8) . .
C18 N5 Pd1 122.6(7) . .
C14 C18 N5 125.8(11) . .
C14 C18 H18 117.1 . .
N5 C18 H18 117.1 . .
C18 C14 C15 119.4(12) . .
C18 C14 C13 121.2(12) . .
C15 C14 C13 118.4(12) . .
C16 C15 C14 110.7(12) . .
C16 C15 H15 124.6 . .
C14 C15 H15 124.6 . .
C17 C16 C15 127.8(13) . .
C17 C16 H16 116.1 . .
C15 C16 H16 116.1 . .
C16 C17 N5 121.4(12) . .
C16 C17 H17 119.3 . .
N5 C17 H17 119.3 . .
C7 C6 C5 122.0(9) . .
C7 C6 N2 123.5(10) . .
C5 C6 N2 114.4(8) . .
C10 N2 C6 114.6(10) . .
C10 N2 Ru1 129.3(8) . .
C6 N2 Ru1 115.9(7) . .
N2 C10 C9 121.2(12) . .
N2 C10 H10 119.4 . .
C9 C10 H10 119.4 . .
C8 C9 C10 122.9(13) . .
C8 C9 H9 118.6 . .
C10 C9 H9 118.6 . .
C7 C8 C9 118.5(12) . .
C7 C8 H8 120.7 . .
C9 C8 H8 120.7 . .
C8 C7 C6 119.1(10) . .
C8 C7 C11 126.9(11) . .
C6 C7 C11 113.6(10) . .
C42 C41 C40 123.9(4) . .
C42 C41 N11 116.1(4) . .
C40 C41 N11 120.0 . .
C39 C40 C41 120.0 . .
C39 C40 C48 128.3(7) . .
C41 C40 C48 111.7(7) . .
C40 C39 C38 120.0 . .
C40 C39 H39 120.0 . .
C38 C39 H39 120.0 . .
C37 C38 C39 120.0 . .
C37 C38 H38 120.0 . .
C39 C38 H38 120.0 . .
N11 C37 C38 120.0 . .
N11 C37 H37 120.0 . .
C38 C37 H37 120.0 . .
C37 N11 C41 120.0 . .
C37 N11 Ru1 125.4(3) . .
C41 N11 Ru1 114.6(3) . .
C4 C5 N1 120.0 . .
C4 C5 C6 123.7(5) . .
N1 C5 C6 116.3(5) . .
C3 C4 C5 120.0 . .
C3 C4 C12 125.0(6) . .
C5 C4 C12 115.0(6) . .
C2 C3 C4 120.0 . .
C2 C3 H3 120.0 . .
C4 C3 H3 120.0 . .
C3 C2 C1 120.0 . .
C3 C2 H2 120.0 . .
C1 C2 H2 120.0 . .
N1 C1 C2 120.0 . .
N1 C1 H1 120.0 . .
C2 C1 H1 120.0 . .
C1 N1 C5 120.0 . .
C1 N1 Ru1 125.8(3) . .
C5 N1 Ru1 114.1(3) . .
C13 N3 C12 102.6(9) . .
C13 N4 C11 104.4(9) . .
C13 N4 H4 127.8 . .
C11 N4 H4 127.8 . .
C19 N6 C23 119.0(10) . .
C19 N6 Ru1 125.8(9) . .
C23 N6 Ru1 114.9(7) . .
C30 N8 C31 101.3(10) . .
C30 N8 H8A 129.4 . .
C31 N8 H8A 129.4 . .
C31 N9 C29 100.4(10) . .
C12 C11 C7 125.8(11) . .
C12 C11 N4 106.2(10) . .
C7 C11 N4 127.8(10) . .
C11 C12 N3 112.0(10) . .
C11 C12 C4 119.8(10) . .
N3 C12 C4 128.2(10) . .
N4 C13 N3 114.7(10) . .
N4 C13 C14 122.4(11) . .
N3 C13 C14 122.5(10) . .
N6 C19 C20 121.3(12) . .
N6 C19 H19 119.4 . .
C20 C19 H19 119.4 . .
C21 C20 C19 122.7(12) . .
C21 C20 H20 118.6 . .
C19 C20 H20 118.6 . .
C20 C21 C22 118.7(12) . .
C20 C21 H21 120.6 . .
C22 C21 H21 120.6 . .
C23 C22 C30 114.8(10) . .
C23 C22 C21 113.5(11) . .
C30 C22 C21 131.7(11) . .
N6 C23 C22 124.3(10) . .
N6 C23 C24 116.5(8) . .
C22 C23 C24 119.0(9) . .
C25 C24 N7 120.0 . .
C25 C24 C23 124.7(5) . .
N7 C24 C23 115.3(5) . .
C24 C25 C26 120.0 . .
C24 C25 C29 111.9(6) . .
C26 C25 C29 128.1(6) . .
C27 C26 C25 120.0 . .
C27 C26 H26 120.0 . .
C25 C26 H26 120.0 . .
C28 C27 C26 120.0 . .
C28 C27 H27 120.0 . .
C26 C27 H27 120.0 . .
C27 C28 N7 120.0 . .
C27 C28 H28 120.0 . .
N7 C28 H28 120.0 . .
C28 N7 C24 120.0 . .
C28 N7 Ru1 126.1(3) . .
C24 N7 Ru1 113.9(3) . .
C30 C29 N9 110.8(10) . .
C30 C29 C25 125.4(10) . .
N9 C29 C25 123.6(9) . .
C29 C30 N8 113.1(11) . .
C29 C30 C22 124.2(11) . .
N8 C30 C22 122.7(11) . .
N9 C31 N8 114.0(11) . .
N9 C31 C32 121.8(13) . .
N8 C31 C32 123.3(12) . .
C33 C32 C36 113.4(11) . .
C33 C32 C31 124.3(11) . .
C36 C32 C31 122.3(11) . .
C32 C33 C34 122.7(11) . .
C32 C33 H33 118.7 . .
C34 C33 H33 118.7 . .
C33 C34 C35 117.6(11) . .
C33 C34 H34 121.2 . .
C35 C34 H34 121.2 . .
N10 C35 C34 121.0(10) . .
N10 C35 H35 119.5 . .
C34 C35 H35 119.5 . .
C35 N10 C36 115.9(9) . .
C35 N10 Pd2 121.4(7) . .
C36 N10 Pd2 122.3(7) . .
N10 C36 C32 129.1(10) . .
N10 C36 H36 115.5 . .
C32 C36 H36 115.5 . .
C51 C50 C54 116.7(11) . .
C51 C50 C49 128.7(12) . .
C54 C50 C49 114.4(11) . .
C50 C51 C52 127.4(12) . .
C50 C51 H51 116.3 . .
C52 C51 H51 116.3 . .
C51 C52 C53 111.4(11) . .
C51 C52 H52 124.3 . .
C53 C52 H52 124.3 . .
N15 C53 C52 122.5(11) . .
N15 C53 H53 118.7 . .
C52 C53 H53 118.7 . .
C54 N15 C53 119.2(10) . .
C54 N15 Pd2 120.4(7) . 2_655
C53 N15 Pd2 120.1(8) . 2_655
N15 C54 C50 122.4(10) . .
N15 C54 H54 118.8 . .
C50 C54 H54 118.8 . .
C41 C42 C43 123.8(4) . .
C41 C42 N12 116.2(4) . .
C43 C42 N12 120.0 . .
C42 C43 C44 120.0 . .
C42 C43 C47 117.4(7) . .
C44 C43 C47 122.6(7) . .
C45 C44 C43 120.0 . .
C45 C44 H44 120.0 . .
C43 C44 H44 120.0 . .
C44 C45 C46 120.0 . .
C44 C45 H45 120.0 . .
C46 C45 H45 120.0 . .
N12 C46 C45 120.0 . .
N12 C46 H46 120.0 . .
C45 C46 H46 120.0 . .
C46 N12 C42 120.0 . .
C46 N12 Ru1 125.9(3) . .
C42 N12 Ru1 114.1(3) . .
C56 C55 C60 120.0 . .
C56 C55 C55 110.2(4) . 15_545
C60 C55 C55 129.7(4) . 15_545
C55 C56 C57 120.0 . .
C55 C56 O1 125.7(6) . .
C57 C56 O1 114.3(6) . .
C56 C57 C58 120.0 . .
C56 C57 H57 120.0 . .
C58 C57 H57 120.0 . .
C59 C58 C57 120.0 . .
C59 C58 H58 120.0 . .
C57 C58 H58 120.0 . .
C58 C59 C60 120.0 . .
C58 C59 C64 120.0 . .
C60 C59 C64 120.0 . .
C61 C60 C59 120.0 . .
C61 C60 C55 120.0 . .
C59 C60 C55 120.0 . .
C60 C61 C62 120.0 . .
C60 C61 H61 120.0 . .
C62 C61 H61 120.0 . .
C63 C62 C61 120.0 . .
C63 C62 H62 120.0 . .
C61 C62 H62 120.0 . .
C64 C63 C62 120.0 . .
C64 C63 H63 120.0 . .
C62 C63 H63 120.0 . .
C63 C64 C59 120.0 . .
C63 C64 H64 120.0 . .
C59 C64 H64 120.0 . .
C56 O1 H1A 109.5 . .

loop_
_geom_bond_atom_site_label_1
_geom_bond_atom_site_label_2
_geom_bond_distance
_geom_bond_site_symmetry_2
Pd1 N5 1.966(9) .
Pd1 N5 1.967(9) 4_565
Pd1 N5 1.967(10) 2_655
Pd1 N5 1.967(9) 3_665
Pd2 N10 2.002(8) 7
Pd2 N10 2.002(8) .
Pd2 N15 2.008(9) 4_565
Pd2 N15 2.008(9) 6_655
Ru1 N2 2.019(10) .
Ru1 N11 2.032(7) .
Ru1 N12 2.045(6) .
Ru1 N1 2.058(6) .
Ru1 N6 2.071(9) .
Ru1 N7 2.087(6) .
C47 N14 1.337(16) .
C47 C48 1.366(18) .
C47 C43 1.500(15) .
C48 N13 1.389(15) .
C48 C40 1.480(14) .
N13 C49 1.362(16) .
N13 H13 0.8800 .
C49 N14 1.254(17) .
C49 C50 1.445(17) .
N5 C17 1.357(15) .
N5 C18 1.402(14) .
C18 C14 1.363(16) .
C18 H18 0.9500 .
C14 C15 1.460(17) .
C14 C13 1.484(16) .
C15 C16 1.381(18) .
C15 H15 0.9500 .
C16 C17 1.352(17) .
C16 H16 0.9500 .
C17 H17 0.9500 .
C6 C7 1.369(14) .
C6 C5 1.402(12) .
C6 N2 1.404(12) .
N2 C10 1.337(14) .
C10 C9 1.366(17) .
C10 H10 0.9500 .
C9 C8 1.347(17) .
C9 H9 0.9500 .
C8 C7 1.322(16) .
C8 H8 0.9500 .
C7 C11 1.410(15) .
C41 C42 1.370(8) .
C41 C40 1.3900 .
C41 N11 1.3900 .
C40 C39 1.3900 .
C39 C38 1.3900 .
C39 H39 0.9500 .
C38 C37 1.3900 .
C38 H38 0.9500 .
C37 N11 1.3900 .
C37 H37 0.9500 .
C5 C4 1.3900 .
C5 N1 1.3900 .
C4 C3 1.3900 .
C4 C12 1.410(13) .
C3 C2 1.3900 .
C3 H3 0.9500 .
C2 C1 1.3900 .
C2 H2 0.9500 .
C1 N1 1.3900 .
C1 H1 0.9500 .
N3 C13 1.390(14) .
N3 C12 1.393(14) .
N4 C13 1.344(13) .
N4 C11 1.453(13) .
N4 H4 0.8800 .
N6 C19 1.308(13) .
N6 C23 1.359(13) .
N8 C30 1.280(13) .
N8 C31 1.384(16) .
N8 H8A 0.8800 .
N9 C31 1.310(15) .
N9 C29 1.372(14) .
C11 C12 1.373(16) .
C19 C20 1.367(18) .
C19 H19 0.9500 .
C20 C21 1.347(17) .
C20 H20 0.9500 .
C21 C22 1.469(16) .
C21 H21 0.9500 .
C22 C23 1.416(15) .
C22 C30 1.449(16) .
C23 C24 1.447(11) .
C24 C25 1.3900 .
C24 N7 1.3900 .
C25 C26 1.3900 .
C25 C29 1.465(11) .
C26 C27 1.3900 .
C26 H26 0.9500 .
C27 C28 1.3900 .
C27 H27 0.9500 .
C28 N7 1.3900 .
C28 H28 0.9500 .
C29 C30 1.265(14) .
C31 C32 1.456(16) .
C32 C33 1.363(14) .
C32 C36 1.432(14) .
C33 C34 1.421(15) .
C33 H33 0.9500 .
C34 C35 1.476(14) .
C34 H34 0.9500 .
C35 N10 1.350(12) .
C35 H35 0.9500 .
N10 C36 1.353(12) .
C36 H36 0.9500 .
C50 C51 1.353(15) .
C50 C54 1.430(14) .
C51 C52 1.411(16) .
C51 H51 0.9500 .
C52 C53 1.504(16) .
C52 H52 0.9500 .
C53 N15 1.377(12) .
C53 H53 0.9500 .
N15 C54 1.366(12) .
N15 Pd2 2.007(9) 2_655
C54 H54 0.9500 .
C42 C43 1.3900 .
C42 N12 1.3900 .
C43 C44 1.3900 .
C44 C45 1.3900 .
C44 H44 0.9500 .
C45 C46 1.3900 .
C45 H45 0.9500 .
C46 N12 1.3900 .
C46 H46 0.9500 .
C55 C56 1.3900 .
C55 C60 1.3900 .
C55 C55 1.541(9) 15_545
C56 C57 1.3900 .
C56 O1 1.437(12) .
C57 C58 1.3900 .
C57 H57 0.9500 .
C58 C59 1.3900 .
C58 H58 0.9500 .
C59 C60 1.3900 .
C59 C64 1.3900 .
C60 C61 1.3900 .
C61 C62 1.3900 .
C61 H61 0.9500 .
C62 C63 1.3900 .
C62 H62 0.9500 .
C63 C64 1.3900 .
C63 H63 0.9500 .
C64 H64 0.9500 .
O1 H1A 0.8400 .
